data_7033585
loop_
_publ_author_name
'Gomez, G. E.'
'Bernini, M. C.'
'Brusau, E. V.'
'Narda, G. E.'
'Vega, D.'
'Kaczmarek, A. M.'
'Van Deun, R.'
'Nazzarro, M.'

_publ_section_title
;
 Layered exfoliable crystalline materials based on Sm-, Eu- and
 Eu/Gd-2-phenylsuccinate frameworks. Crystal structure, topology and
 luminescence properties.
;
_journal_issue 7
_journal_name_full 'Dalton transactions (Cambridge, England : 2003)'
_journal_page_first 3417
_journal_page_last 3429
_journal_paper_doi 10.1039/c4dt02844a
_journal_volume 44
_journal_year 2015
_chemical_formula_moiety 'EuGd . (C10H8O4)3 . H2O'
_chemical_formula_sum 'C30 H26 Eu Gd O13'
_chemical_formula_weight 903.72
_space_group_crystal_system monoclinic
_space_group_IT_number 14
_space_group_name_Hall '-P 2ybc'
_space_group_name_H-M_alt 'P 1 21/c 1'
_symmetry_space_group_name_Hall '-P 2ybc'
_symmetry_space_group_name_H-M 'P 1 21/c 1'
_atom_sites_solution_hydrogens mixed
_audit_creation_method SHELXL-2014/7
_audit_update_record
;
2014-12-22 deposited with the CCDC.
2015-01-08 downloaded from the CCDC.
;
_cell_angle_alpha 90
_cell_angle_beta 100.778(5)
_cell_angle_gamma 90
_cell_formula_units_Z 4
_cell_length_a 15.3112(7)
_cell_length_b 18.1174(6)
_cell_length_c 11.0982(5)
_cell_measurement_reflns_used 7474
_cell_measurement_temperature 293(2)
_cell_measurement_theta_max 29.1440
_cell_measurement_theta_min 3.7155
_cell_volume 3024.3(2)
_computing_cell_refinement
;
CrysAlisPro, Agilent Technologies,
Version 1.171.36.20 (release 27-06-2012 CrysAlis171 .NET)
(compiled Jul 11 2012,15:38:31)
;
_computing_data_collection
;
CrysAlisPro, Agilent Technologies,
Version 1.171.36.20 (release 27-06-2012 CrysAlis171 .NET)
(compiled Jul 11 2012,15:38:31)
;
_computing_data_reduction
;
CrysAlisPro, Agilent Technologies,
Version 1.171.36.20 (release 27-06-2012 CrysAlis171 .NET)
(compiled Jul 11 2012,15:38:31)
;
_computing_molecular_graphics
;
ATOMS and MERCURY 2.0 
Dowty, E. ATOMS for Windows, a computer program for displaying atomic 
structure, Version 3.1; Shape Software: Kingsport, TN, 1995 
and Mercury CSD 2.0 - new features for the visualization and 
investigation of crystal structures, C. F. Macrae, I. J. Bruno, 
J. A. Chisholm, P. R. Edgington, P. McCabe, E. Pidcock, 
L. Rodriguez-Monge, R. Taylor, J. van de Streek and P. A. Wood, 
J. Appl. Cryst., 41 (2008) 466-470
;
_computing_publication_material
;
SHELXTL 
SHELXTL, version 5.0; Siemens Analytical X-ray Instruments Inc. 
Madison, WI, 1995
;
_computing_structure_refinement 'SHELXL-2014/7 (Sheldrick, 2014)'
_computing_structure_solution 'SHELXS-97 (Sheldrick, 1990)'
_diffrn_ambient_temperature 293(2)
_diffrn_detector_area_resol_mean 16.1158
_diffrn_measured_fraction_theta_full 0.997
_diffrn_measured_fraction_theta_max 0.931
_diffrn_measurement_details
;
  1 omega   -1.00   86.00   0.5000  100.0000
omega____ theta____ kappa____ phi______ frames
    -       18.6439   57.0000  -60.0000 174

  2 omega   31.00   89.00   0.5000  100.0000
omega____ theta____ kappa____ phi______ frames
    -       18.6439   19.0000 -120.0000 116

  3 omega  -15.00   23.00   0.5000  100.0000
omega____ theta____ kappa____ phi______ frames
    -      -19.0346  -99.0000  -60.0000 76

  4 omega  -41.00   54.00   0.5000  100.0000
omega____ theta____ kappa____ phi______ frames
    -      -19.0346   19.0000   30.0000 190

  5 omega  -39.00  -13.00   0.5000  100.0000
omega____ theta____ kappa____ phi______ frames
    -      -19.0346   37.0000  -90.0000 52

  6 omega    8.00   36.00   0.5000  100.0000
omega____ theta____ kappa____ phi______ frames
    -      -19.0346   37.0000  -90.0000 56

  7 omega  -46.00   35.00   0.5000  100.0000
omega____ theta____ kappa____ phi______ frames
    -      -19.0346   77.0000   60.0000 162

  8 omega  -44.00  -12.00   0.5000  100.0000
omega____ theta____ kappa____ phi______ frames
    -      -19.0346  -57.0000   60.0000 64

  9 omega  -83.00    0.00   0.5000  100.0000
omega____ theta____ kappa____ phi______ frames
    -      -19.0346  -57.0000  120.0000 166

;
_diffrn_measurement_device_type 'Xcalibur, Eos, Gemini'
_diffrn_measurement_method '\w scans'
_diffrn_orient_matrix_UB_11 -0.0264592000
_diffrn_orient_matrix_UB_12 -0.0284276000
_diffrn_orient_matrix_UB_13 -0.0292881000
_diffrn_orient_matrix_UB_21 -0.0095367000
_diffrn_orient_matrix_UB_22 -0.0214343000
_diffrn_orient_matrix_UB_23 0.0368627000
_diffrn_orient_matrix_UB_31 -0.0586866000
_diffrn_orient_matrix_UB_32 0.0162921000
_diffrn_orient_matrix_UB_33 -0.0026591000
_diffrn_radiation_monochromator graphite
_diffrn_radiation_source 'Enhance (Mo) X-ray Source'
_diffrn_radiation_type MoK\a
_diffrn_radiation_wavelength 0.71073
_diffrn_reflns_av_R_equivalents 0.0885
_diffrn_reflns_av_unetI/netI 0.0206
_diffrn_reflns_Laue_measured_fraction_full 0.997
_diffrn_reflns_Laue_measured_fraction_max 0.931
_diffrn_reflns_limit_h_max 20
_diffrn_reflns_limit_h_min -20
_diffrn_reflns_limit_k_max 24
_diffrn_reflns_limit_k_min -24
_diffrn_reflns_limit_l_max 14
_diffrn_reflns_limit_l_min -14
_diffrn_reflns_number 10091
_diffrn_reflns_point_group_measured_fraction_full 0.997
_diffrn_reflns_point_group_measured_fraction_max 0.931
_diffrn_reflns_theta_full 26.000
_diffrn_reflns_theta_max 29.304
_diffrn_reflns_theta_min 3.730
_exptl_absorpt_coefficient_mu 4.296
_exptl_absorpt_correction_T_max 0.88
_exptl_absorpt_correction_T_min 0.60
_exptl_absorpt_correction_type multi-scan
_exptl_absorpt_process_details
;
CrysAlisPro, Agilent Technologies,
Version 1.171.36.20 (release 27-06-2012 CrysAlis171 .NET)
(compiled Jul 11 2012,15:38:31)
Empirical absorption correction using spherical harmonics,
 implemented in SCALE3 ABSPACK scaling algorithm.
;
_exptl_crystal_colour colorless
_exptl_crystal_density_diffrn 1.985
_exptl_crystal_density_method 'not measured'
_exptl_crystal_description plate
_exptl_crystal_F_000 1748
_exptl_crystal_size_max 0.12
_exptl_crystal_size_mid 0.10
_exptl_crystal_size_min 0.03
_refine_diff_density_max 3.728
_refine_diff_density_min -5.200
_refine_diff_density_rms 0.244
_refine_ls_extinction_method none
_refine_ls_goodness_of_fit_ref 1.154
_refine_ls_hydrogen_treatment mixed
_refine_ls_matrix_type full
_refine_ls_number_parameters 413
_refine_ls_number_reflns 10091
_refine_ls_number_restraints 140
_refine_ls_restrained_S_all 1.149
_refine_ls_R_factor_all 0.0689
_refine_ls_R_factor_gt 0.0583
_refine_ls_shift/su_max 0.001
_refine_ls_shift/su_mean 0.000
_refine_ls_structure_factor_coef Fsqd
_refine_ls_weighting_details 'w=1/[\s^2^(Fo^2^)+(0.0672P)^2^+47.2472P] where P=(Fo^2^+2Fc^2^)/3'
_refine_ls_weighting_scheme calc
_refine_ls_wR_factor_gt 0.1500
_refine_ls_wR_factor_ref 0.1583
_reflns_Friedel_coverage 0.000
_reflns_number_gt 9046
_reflns_number_total 10091
_reflns_threshold_expression 'I > 2\s(I)'
_cod_data_source_file c4dt02844a2.cif
_cod_data_source_block EuGd-psa
_cod_depositor_comments 'Adding full bibliography for 7033583--7033585.cif.'
_cod_database_code 7033585
_shelx_shelxl_version_number 2014/7
_shelx_space_group_comment
;
The symmetry employed for this shelxl refinement is uniquely defined
by the following loop, which should always be used as a source of
symmetry information in preference to the above space-group names.
They are only intended as comments.
;
_cell_oxdiff_twin_number 2

loop_
_space_group_symop_operation_xyz
'x, y, z'
'-x, y+1/2, -z+1/2'
'-x, -y, -z'
'x, -y-1/2, z-1/2'

loop_
_atom_site_label
_atom_site_type_symbol
_atom_site_fract_x
_atom_site_fract_y
_atom_site_fract_z
_atom_site_U_iso_or_equiv
_atom_site_adp_type
_atom_site_occupancy
_atom_site_site_symmetry_order
_atom_site_calc_flag
_atom_site_refinement_flags_posn
_atom_site_refinement_flags_adp
Eu1 Eu 0.96184(4) 0.88750(2) 0.22986(5) 0.02189(13) Uani 1 1 d . .
Gd1 Gd 0.93947(4) 0.80620(2) 0.55813(5) 0.02250(13) Uani 1 1 d . .
O1W O 0.9889(9) 1.0156(5) 0.1830(11) 0.060(3) Uani 1 1 d D .
H1W H 0.986(13) 1.029(5) 0.107(5) 0.084 Uiso 1 1 d D U
H2W H 0.963(5) 1.050(2) 0.219(8) 0.084 Uiso 1 1 d D U
C1A C 0.8333(9) 0.9551(6) 0.4292(10) 0.030(2) Uani 1 1 d . .
C2A C 0.7716(7) 1.0174(6) 0.4475(10) 0.025(2) Uani 1 1 d . U
H2A H 0.7541 1.0099 0.5271 0.030 Uiso 1 1 calc R U
C3A C 0.8209(8) 1.0905(6) 0.4532(11) 0.030(2) Uani 1 1 d . .
H3A1 H 0.8427 1.0976 0.3774 0.036 Uiso 1 1 calc R U
H3A2 H 0.7798 1.1303 0.4604 0.036 Uiso 1 1 calc R U
C4A C 0.8972(7) 1.0940(5) 0.5585(9) 0.022(2) Uani 1 1 d . .
C5A C 0.6872(8) 1.0228(6) 0.3514(12) 0.034(2) Uani 1 1 d . U
C6A C 0.6076(11) 1.0277(15) 0.3847(18) 0.086(7) Uani 1 1 d . U
H6A H 0.6038 1.0233 0.4671 0.103 Uiso 1 1 calc R U
C7A C 0.5300(14) 1.039(2) 0.297(2) 0.127(12) Uani 1 1 d . U
H7A H 0.4761 1.0456 0.3230 0.152 Uiso 1 1 calc R U
C8A C 0.5322(14) 1.0420(15) 0.180(2) 0.094(7) Uani 1 1 d . U
H8A H 0.4799 1.0473 0.1225 0.113 Uiso 1 1 calc R U
C9A C 0.6118(12) 1.0367(13) 0.1424(19) 0.086(6) Uani 1 1 d . U
H9A H 0.6139 1.0401 0.0594 0.103 Uiso 1 1 calc R U
C10A C 0.6891(11) 1.0263(12) 0.2267(15) 0.066(5) Uani 1 1 d . U
H10A H 0.7429 1.0215 0.2001 0.079 Uiso 1 1 calc R U
O1A O 0.8466(6) 0.9054(5) 0.5084(8) 0.038(2) Uani 1 1 d . .
O2A O 0.8689(6) 0.9574(5) 0.3341(8) 0.039(2) Uani 1 1 d . .
O3A O 0.9723(6) 1.1192(5) 0.5472(7) 0.0323(18) Uani 1 1 d . .
O4A O 0.8867(7) 1.0780(7) 0.6641(9) 0.054(3) Uani 1 1 d . .
C1B C 1.0707(8) 0.6626(6) 0.5095(10) 0.027(2) Uani 1 1 d . .
C2B C 1.1571(7) 0.6506(6) 0.4600(10) 0.028(2) Uani 1 1 d . U
H2B H 1.1533 0.6021 0.4202 0.033 Uiso 1 1 calc R U
C3B C 1.1619(8) 0.7087(7) 0.3617(12) 0.034(3) Uani 1 1 d . .
H3B1 H 1.1729 0.7567 0.4004 0.041 Uiso 1 1 calc R U
H3B2 H 1.2113 0.6974 0.3214 0.041 Uiso 1 1 calc R U
C4B C 1.0801(7) 0.7117(6) 0.2704(11) 0.026(2) Uani 1 1 d . .
C5B C 1.2345(9) 0.6485(8) 0.5671(12) 0.042(3) Uani 1 1 d . U
C6B C 1.2528(13) 0.5853(12) 0.633(2) 0.082(6) Uani 1 1 d . U
H6B H 1.2183 0.5437 0.6099 0.098 Uiso 1 1 calc R U
C7B C 1.3217(17) 0.5807(18) 0.735(2) 0.120(10) Uani 1 1 d . U
H7B H 1.3326 0.5370 0.7794 0.144 Uiso 1 1 calc R U
C8B C 1.3709(16) 0.6398(17) 0.768(2) 0.106(8) Uani 1 1 d . U
H8B H 1.4186 0.6368 0.8331 0.127 Uiso 1 1 calc R U
C9B C 1.3530(18) 0.7053(17) 0.707(2) 0.120(10) Uani 1 1 d . U
H9B H 1.3842 0.7477 0.7364 0.144 Uiso 1 1 calc R U
C10B C 1.2876(14) 0.7082(12) 0.601(2) 0.082(6) Uani 1 1 d . U
H10B H 1.2803 0.7508 0.5534 0.099 Uiso 1 1 calc R U
O1B O 1.0393(6) 0.7707(4) 0.2318(7) 0.0285(17) Uani 1 1 d . .
O2B O 1.0480(7) 0.6485(5) 0.2213(7) 0.040(2) Uani 1 1 d . .
O3B O 1.0355(7) 0.7242(5) 0.4887(8) 0.040(2) Uani 1 1 d . .
O4B O 1.0407(6) 0.6102(4) 0.5635(7) 0.0334(18) Uani 1 1 d . .
C1C C 0.8391(8) 0.7364(6) 0.2951(10) 0.024(2) Uani 1 1 d . .
C2C C 0.7519(8) 0.7208(8) 0.3397(11) 0.033(2) Uani 1 1 d . U
H2C H 0.7452 0.7579 0.4015 0.039 Uiso 1 1 calc R U
C3C C 0.7530(9) 0.6457(8) 0.3983(11) 0.039(3) Uani 1 1 d . .
H3C1 H 0.7655 0.6090 0.3402 0.047 Uiso 1 1 calc R U
H3C2 H 0.6944 0.6355 0.4153 0.047 Uiso 1 1 calc R U
C4C C 0.8207(8) 0.6378(7) 0.5163(11) 0.034(3) Uani 1 1 d . .
C5C C 0.6780(10) 0.7325(10) 0.2286(14) 0.047(3) Uani 1 1 d . U
C6C C 0.6568(11) 0.6794(11) 0.1381(15) 0.063(4) Uani 1 1 d . U
H6C H 0.6859 0.6342 0.1473 0.075 Uiso 1 1 calc R U
C7C C 0.5923(14) 0.6926(15) 0.0329(19) 0.087(6) Uani 1 1 d . U
H7C H 0.5792 0.6565 -0.0274 0.104 Uiso 1 1 calc R U
C8C C 0.5495(18) 0.7576(14) 0.020(2) 0.093(7) Uani 1 1 d . U
H8C H 0.5034 0.7647 -0.0469 0.112 Uiso 1 1 calc R U
C9C C 0.5738(16) 0.8166(15) 0.107(2) 0.102(8) Uani 1 1 d . U
H9C H 0.5477 0.8630 0.0946 0.123 Uiso 1 1 calc R U
C10C C 0.6377(14) 0.8014(12) 0.2103(19) 0.077(5) Uani 1 1 d . U
H10C H 0.6540 0.8382 0.2686 0.093 Uiso 1 1 calc R U
O1C O 0.8817(5) 0.7959(4) 0.3338(7) 0.0267(16) Uani 1 1 d . .
O2C O 0.8608(6) 0.6913(4) 0.2245(8) 0.0315(18) Uani 1 1 d . .
O3C O 0.8675(5) 0.6943(4) 0.5603(7) 0.0289(17) Uani 1 1 d . .
O4C O 0.8346(8) 0.5771(6) 0.5670(9) 0.056(3) Uani 1 1 d . .

loop_
_atom_site_aniso_label
_atom_site_aniso_U_11
_atom_site_aniso_U_22
_atom_site_aniso_U_33
_atom_site_aniso_U_23
_atom_site_aniso_U_13
_atom_site_aniso_U_12
Eu1 0.0345(3) 0.0195(2) 0.0116(2) -0.00126(18) 0.0041(2) 0.00031(19)
Gd1 0.0320(3) 0.0214(2) 0.0148(2) 0.00223(18) 0.0062(2) 0.00314(19)
O1W 0.089(9) 0.026(5) 0.068(8) 0.009(5) 0.022(7) 0.009(5)
C1A 0.045(7) 0.028(5) 0.015(5) -0.002(4) 0.005(5) 0.005(5)
C2A 0.024(4) 0.031(5) 0.020(5) -0.005(4) 0.003(4) 0.002(4)
C3A 0.039(6) 0.027(5) 0.021(6) 0.003(4) -0.002(5) -0.006(5)
C4A 0.029(5) 0.026(5) 0.011(5) -0.005(4) -0.003(4) -0.014(4)
C5A 0.031(5) 0.030(5) 0.036(5) -0.007(4) -0.007(4) 0.001(4)
C6A 0.033(5) 0.17(2) 0.053(8) -0.017(9) 0.000(5) 0.007(7)
C7A 0.044(7) 0.26(4) 0.072(9) -0.012(11) -0.010(7) 0.023(10)
C8A 0.053(7) 0.15(2) 0.067(9) -0.016(10) -0.018(6) 0.012(9)
C9A 0.056(7) 0.136(18) 0.053(8) -0.001(9) -0.021(6) 0.016(8)
C10A 0.046(7) 0.112(15) 0.036(6) 0.000(6) -0.005(5) 0.012(7)
O1A 0.057(6) 0.034(4) 0.025(4) 0.009(4) 0.014(4) 0.018(4)
O2A 0.052(5) 0.041(5) 0.025(4) 0.008(4) 0.012(4) 0.013(4)
O3A 0.037(4) 0.045(5) 0.013(4) -0.001(3) 0.000(3) -0.009(4)
O4A 0.054(6) 0.082(8) 0.025(5) 0.001(5) 0.008(4) -0.026(5)
C1B 0.036(6) 0.029(5) 0.018(5) -0.004(4) 0.008(5) 0.003(5)
C2B 0.035(5) 0.032(5) 0.015(5) -0.007(4) 0.005(4) 0.003(4)
C3B 0.034(6) 0.038(6) 0.033(7) 0.006(5) 0.012(5) 0.009(5)
C4B 0.026(5) 0.030(5) 0.024(5) 0.004(5) 0.008(5) -0.001(4)
C5B 0.035(5) 0.062(7) 0.026(5) -0.006(5) 0.003(4) 0.004(5)
C6B 0.067(10) 0.088(8) 0.077(11) 0.032(8) -0.025(9) -0.006(7)
C7B 0.094(14) 0.145(14) 0.095(14) 0.048(11) -0.048(13) -0.017(10)
C8B 0.072(12) 0.144(13) 0.084(13) 0.029(10) -0.029(11) -0.009(10)
C9B 0.109(16) 0.132(13) 0.091(14) 0.016(10) -0.057(14) -0.027(11)
C10B 0.081(11) 0.072(8) 0.074(11) 0.002(7) -0.037(9) -0.011(7)
O1B 0.043(5) 0.025(3) 0.019(4) 0.005(3) 0.010(4) 0.009(4)
O2B 0.057(6) 0.047(5) 0.014(3) 0.005(3) -0.001(4) 0.019(5)
O3B 0.058(6) 0.037(4) 0.030(5) 0.010(4) 0.023(5) 0.018(4)
O4B 0.045(5) 0.032(4) 0.026(4) 0.003(3) 0.012(4) 0.004(3)
C1C 0.032(6) 0.025(5) 0.013(5) 0.006(4) 0.002(4) 0.003(4)
C2C 0.031(5) 0.051(7) 0.017(5) 0.002(5) 0.005(4) -0.005(5)
C3C 0.040(7) 0.057(8) 0.020(6) 0.007(5) 0.002(5) -0.018(6)
C4C 0.042(7) 0.043(7) 0.017(5) 0.001(5) 0.005(5) -0.019(5)
C5C 0.033(6) 0.078(7) 0.026(5) 0.010(5) -0.001(5) -0.002(5)
C6C 0.058(8) 0.090(8) 0.032(6) 0.001(6) -0.010(6) -0.006(6)
C7C 0.076(11) 0.125(12) 0.046(8) 0.010(8) -0.024(8) -0.007(9)
C8C 0.081(13) 0.131(12) 0.058(10) 0.024(8) -0.013(10) 0.004(9)
C9C 0.090(13) 0.125(12) 0.076(11) 0.020(8) -0.026(10) 0.024(10)
C10C 0.074(11) 0.090(8) 0.059(9) 0.010(7) -0.012(8) 0.023(7)
O1C 0.034(4) 0.029(4) 0.020(4) 0.000(3) 0.011(3) 0.000(3)
O2C 0.043(5) 0.034(4) 0.023(4) -0.005(4) 0.020(4) -0.013(3)
O3C 0.034(4) 0.037(4) 0.014(4) -0.001(3) 0.000(3) -0.010(3)
O4C 0.074(7) 0.050(6) 0.036(6) 0.009(5) -0.012(5) -0.033(5)

loop_
_atom_type_symbol
_atom_type_description
_atom_type_scat_dispersion_real
_atom_type_scat_dispersion_imag
_atom_type_scat_source
C C 0.0033 0.0016 'International Tables Vol C Tables 4.2.6.8 and 6.1.1.4'
H H 0.0000 0.0000 'International Tables Vol C Tables 4.2.6.8 and 6.1.1.4'
O O 0.0106 0.0060 'International Tables Vol C Tables 4.2.6.8 and 6.1.1.4'
Gd Gd -0.1653 3.9035 'International Tables Vol C Tables 4.2.6.8 and 6.1.1.4'
Eu Eu -0.1578 3.6682 'International Tables Vol C Tables 4.2.6.8 and 6.1.1.4'

loop_
_geom_angle_atom_site_label_1
_geom_angle_atom_site_label_2
_geom_angle_atom_site_label_3
_geom_angle
_geom_angle_site_symmetry_1
_geom_angle_site_symmetry_3
O2A Eu1 O4B 143.8(3) . 4_575
O2A Eu1 O1B 143.3(3) . .
O4B Eu1 O1B 72.8(3) 4_575 .
O2A Eu1 O1W 74.6(4) . .
O4B Eu1 O1W 71.8(3) 4_575 .
O1B Eu1 O1W 137.1(3) . .
O2A Eu1 O1C 74.6(3) . .
O4B Eu1 O1C 137.6(3) 4_575 .
O1B Eu1 O1C 72.2(3) . .
O1W Eu1 O1C 149.2(3) . .
O2A Eu1 O4A 103.2(4) . 3_776
O4B Eu1 O4A 78.4(3) 4_575 3_776
O1B Eu1 O4A 78.6(4) . 3_776
O1W Eu1 O4A 71.3(4) . 3_776
O1C Eu1 O4A 116.7(3) . 3_776
O2A Eu1 O4C 75.8(3) . 4_575
O4B Eu1 O4C 82.8(4) 4_575 4_575
O1B Eu1 O4C 123.3(3) . 4_575
O1W Eu1 O4C 74.9(4) . 4_575
O1C Eu1 O4C 97.1(4) . 4_575
O4A Eu1 O4C 145.0(4) 3_776 4_575
O2A Eu1 O3A 73.1(3) . 3_776
O4B Eu1 O3A 126.8(3) 4_575 3_776
O1B Eu1 O3A 80.9(3) . 3_776
O1W Eu1 O3A 101.8(3) . 3_776
O1C Eu1 O3A 69.4(3) . 3_776
O4A Eu1 O3A 51.1(3) 3_776 3_776
O4C Eu1 O3A 148.4(3) 4_575 3_776
O2A Eu1 O3C 110.8(3) . 4_575
O4B Eu1 O3C 75.2(3) 4_575 4_575
O1B Eu1 O3C 73.4(3) . 4_575
O1W Eu1 O3C 118.8(3) . 4_575
O1C Eu1 O3C 72.5(3) . 4_575
O4A Eu1 O3C 146.0(3) 3_776 4_575
O4C Eu1 O3C 50.8(3) 4_575 4_575
O3A Eu1 O3C 139.0(3) 3_776 4_575
O2A Eu1 C4A 88.1(3) . 3_776
O4B Eu1 C4A 102.5(3) 4_575 3_776
O1B Eu1 C4A 78.7(3) . 3_776
O1W Eu1 C4A 86.1(4) . 3_776
O1C Eu1 C4A 93.4(3) . 3_776
O4A Eu1 C4A 25.3(3) 3_776 3_776
O4C Eu1 C4A 157.7(3) 4_575 3_776
O3A Eu1 C4A 25.8(3) 3_776 3_776
O3C Eu1 C4A 151.5(3) 4_575 3_776
O2A Eu1 C4C 93.4(3) . 4_575
O4B Eu1 C4C 77.3(3) 4_575 4_575
O1B Eu1 C4C 99.0(3) . 4_575
O1W Eu1 C4C 96.0(4) . 4_575
O1C Eu1 C4C 85.2(3) . 4_575
O4A Eu1 C4C 155.2(3) 3_776 4_575
O4C Eu1 C4C 24.7(3) 4_575 4_575
O3A Eu1 C4C 153.5(3) 3_776 4_575
O3C Eu1 C4C 26.2(3) 4_575 4_575
C4A Eu1 C4C 177.7(3) 3_776 4_575
O2A Eu1 Gd1 134.6(2) . 4_575
O4B Eu1 Gd1 69.86(19) 4_575 4_575
O1B Eu1 Gd1 39.8(2) . 4_575
O1W Eu1 Gd1 138.0(3) . 4_575
O1C Eu1 Gd1 68.03(18) . 4_575
O4A Eu1 Gd1 116.1(3) 3_776 4_575
O4C Eu1 Gd1 83.9(2) 4_575 4_575
O3A Eu1 Gd1 114.5(2) 3_776 4_575
O3C Eu1 Gd1 33.59(17) 4_575 4_575
C4A Eu1 Gd1 118.4(2) 3_776 4_575
C4C Eu1 Gd1 59.3(2) 4_575 4_575
O1A Gd1 O3C 114.5(3) . .
O1A Gd1 O3B 145.5(3) . .
O3C Gd1 O3B 77.0(3) . .
O1A Gd1 O2B 103.2(3) . 4_576
O3C Gd1 O2B 124.4(3) . 4_576
O3B Gd1 O2B 94.5(4) . 4_576
O1A Gd1 O3A 79.6(3) . 3_776
O3C Gd1 O3A 145.4(3) . 3_776
O3B Gd1 O3A 75.3(3) . 3_776
O2B Gd1 O3A 78.2(3) 4_576 3_776
O1A Gd1 O2C 78.0(3) . 4_576
O3C Gd1 O2C 72.4(3) . 4_576
O3B Gd1 O2C 135.4(3) . 4_576
O2B Gd1 O2C 77.6(3) 4_576 4_576
O3A Gd1 O2C 142.0(3) 3_776 4_576
O1A Gd1 O1C 74.3(3) . .
O3C Gd1 O1C 82.2(3) . .
O3B Gd1 O1C 75.4(3) . .
O2B Gd1 O1C 149.3(3) 4_576 .
O3A Gd1 O1C 71.2(3) 3_776 .
O2C Gd1 O1C 129.7(3) 4_576 .
O1A Gd1 O1B 147.3(3) . 4_576
O3C Gd1 O1B 74.9(3) . 4_576
O3B Gd1 O1B 65.6(3) . 4_576
O2B Gd1 O1B 52.6(3) 4_576 4_576
O3A Gd1 O1B 111.0(3) 3_776 4_576
O2C Gd1 O1B 75.6(3) 4_576 4_576
O1C Gd1 O1B 138.1(2) . 4_576
O1A Gd1 C4B 128.1(3) . 4_576
O3C Gd1 C4B 100.2(3) . 4_576
O3B Gd1 C4B 77.1(3) . 4_576
O2B Gd1 C4B 26.8(3) 4_576 4_576
O3A Gd1 C4B 93.4(3) 3_776 4_576
O2C Gd1 C4B 77.2(3) 4_576 4_576
O1C Gd1 C4B 151.2(3) . 4_576
O1B Gd1 C4B 26.0(3) 4_576 4_576
O1A Gd1 Eu1 143.2(2) . 4_576
O3C Gd1 Eu1 38.7(2) . 4_576
O3B Gd1 Eu1 65.9(2) . 4_576
O2B Gd1 Eu1 87.4(2) 4_576 4_576
O3A Gd1 Eu1 137.2(2) 3_776 4_576
O2C Gd1 Eu1 69.92(17) 4_576 4_576
O1C Gd1 Eu1 113.33(18) . 4_576
O1B Gd1 Eu1 36.28(17) 4_576 4_576
C4B Gd1 Eu1 61.8(2) 4_576 4_576
O1A Gd1 Eu1 69.4(2) . .
O3C Gd1 Eu1 117.04(19) . .
O3B Gd1 Eu1 76.5(2) . .
O2B Gd1 Eu1 113.7(2) 4_576 .
O3A Gd1 Eu1 35.62(19) 3_776 .
O2C Gd1 Eu1 147.00(18) 4_576 .
O1C Gd1 Eu1 36.09(18) . .
O1B Gd1 Eu1 136.58(17) 4_576 .
C4B Gd1 Eu1 127.2(2) 4_576 .
Eu1 Gd1 Eu1 138.271(16) 4_576 .
Eu1 O1W H1W 120(8) . .
Eu1 O1W H2W 118(4) . .
H1W O1W H2W 108(3) . .
O1A C1A O2A 124.6(11) . .
O1A C1A C2A 117.9(10) . .
O2A C1A C2A 117.5(10) . .
C1A C2A C5A 115.2(9) . .
C1A C2A C3A 109.9(10) . .
C5A C2A C3A 108.9(9) . .
C1A C2A H2A 107.5 . .
C5A C2A H2A 107.5 . .
C3A C2A H2A 107.5 . .
C4A C3A C2A 112.3(9) . .
C4A C3A H3A1 109.2 . .
C2A C3A H3A1 109.2 . .
C4A C3A H3A2 109.2 . .
C2A C3A H3A2 109.2 . .
H3A1 C3A H3A2 107.9 . .
O4A C4A O3A 117.1(10) . .
O4A C4A C3A 120.5(10) . .
O3A C4A C3A 122.0(10) . .
O4A C4A Eu1 58.1(6) . 3_776
O3A C4A Eu1 59.0(5) . 3_776
C3A C4A Eu1 174.9(8) . 3_776
C6A C5A C10A 117.5(14) . .
C6A C5A C2A 120.6(13) . .
C10A C5A C2A 121.9(12) . .
C5A C6A C7A 121.0(19) . .
C5A C6A H6A 119.5 . .
C7A C6A H6A 119.5 . .
C8A C7A C6A 121(2) . .
C8A C7A H7A 119.4 . .
C6A C7A H7A 119.4 . .
C7A C8A C9A 119(2) . .
C7A C8A H8A 120.3 . .
C9A C8A H8A 120.3 . .
C8A C9A C10A 120(2) . .
C8A C9A H9A 119.8 . .
C10A C9A H9A 119.8 . .
C9A C10A C5A 120.4(17) . .
C9A C10A H10A 119.8 . .
C5A C10A H10A 119.8 . .
C1A O1A Gd1 138.3(8) . .
C1A O2A Eu1 141.0(8) . .
C4A O3A Gd1 150.2(7) . 3_776
C4A O3A Eu1 95.2(6) . 3_776
Gd1 O3A Eu1 110.8(3) 3_776 3_776
C4A O4A Eu1 96.6(7) . 3_776
O3B C1B O4B 125.8(11) . .
O3B C1B C2B 115.6(10) . .
O4B C1B C2B 118.6(10) . .
C5B C2B C3B 116.3(11) . .
C5B C2B C1B 108.7(9) . .
C3B C2B C1B 108.5(9) . .
C5B C2B H2B 107.7 . .
C3B C2B H2B 107.7 . .
C1B C2B H2B 107.7 . .
C4B C3B C2B 111.9(10) . .
C4B C3B H3B1 109.2 . .
C2B C3B H3B1 109.2 . .
C4B C3B H3B2 109.2 . .
C2B C3B H3B2 109.2 . .
H3B1 C3B H3B2 107.9 . .
O1B C4B O2B 117.9(10) . .
O1B C4B C3B 124.7(10) . .
O2B C4B C3B 117.3(9) . .
O1B C4B Gd1 65.0(6) . 4_575
O2B C4B Gd1 53.5(5) . 4_575
C3B C4B Gd1 166.6(8) . 4_575
C6B C5B C10B 117.8(15) . .
C6B C5B C2B 119.8(14) . .
C10B C5B C2B 122.4(14) . .
C5B C6B C7B 122(2) . .
C5B C6B H6B 118.8 . .
C7B C6B H6B 118.8 . .
C8B C7B C6B 119(2) . .
C8B C7B H7B 120.7 . .
C6B C7B H7B 120.7 . .
C7B C8B C9B 121(2) . .
C7B C8B H8B 119.4 . .
C9B C8B H8B 119.4 . .
C8B C9B C10B 120(2) . .
C8B C9B H9B 120.2 . .
C10B C9B H9B 120.2 . .
C5B C10B C9B 120(2) . .
C5B C10B H10B 120.0 . .
C9B C10B H10B 120.0 . .
C4B O1B Eu1 161.1(7) . .
C4B O1B Gd1 89.0(7) . 4_575
Eu1 O1B Gd1 103.9(3) . 4_575
C4B O2B Gd1 99.7(6) . 4_575
C1B O3B Gd1 142.4(8) . .
C1B O4B Eu1 129.7(7) . 4_576
O2C C1C O1C 126.3(11) . .
O2C C1C C2C 116.1(10) . .
O1C C1C C2C 117.5(10) . .
C3C C2C C5C 114.9(11) . .
C3C C2C C1C 111.4(11) . .
C5C C2C C1C 105.8(10) . .
C3C C2C H2C 108.1 . .
C5C C2C H2C 108.1 . .
C1C C2C H2C 108.1 . .
C2C C3C C4C 114.2(10) . .
C2C C3C H3C1 108.7 . .
C4C C3C H3C1 108.7 . .
C2C C3C H3C2 108.7 . .
C4C C3C H3C2 108.7 . .
H3C1 C3C H3C2 107.6 . .
O4C C4C O3C 119.8(11) . .
O4C C4C C3C 120.7(11) . .
O3C C4C C3C 119.5(11) . .
O4C C4C Eu1 56.9(6) . 4_576
O3C C4C Eu1 62.9(6) . 4_576
C3C C4C Eu1 174.0(10) . 4_576
C6C C5C C10C 118.7(15) . .
C6C C5C C2C 121.9(15) . .
C10C C5C C2C 119.0(16) . .
C5C C6C C7C 121.3(19) . .
C5C C6C H6C 119.4 . .
C7C C6C H6C 119.4 . .
C8C C7C C6C 120(2) . .
C8C C7C H7C 120.2 . .
C6C C7C H7C 120.2 . .
C7C C8C C9C 121(2) . .
C7C C8C H8C 119.5 . .
C9C C8C H8C 119.5 . .
C10C C9C C8C 117(2) . .
C10C C9C H9C 121.3 . .
C8C C9C H9C 121.3 . .
C9C C10C C5C 122(2) . .
C9C C10C H10C 119.2 . .
C5C C10C H10C 119.2 . .
C1C O1C Eu1 132.0(7) . .
C1C O1C Gd1 117.3(6) . .
Eu1 O1C Gd1 107.6(3) . .
C1C O2C Gd1 136.1(7) . 4_575
C4C O3C Gd1 157.4(7) . .
C4C O3C Eu1 90.9(7) . 4_576
Gd1 O3C Eu1 107.7(3) . 4_576
C4C O4C Eu1 98.5(7) . 4_576

loop_
_geom_bond_atom_site_label_1
_geom_bond_atom_site_label_2
_geom_bond_distance
_geom_bond_site_symmetry_2
Eu1 O2A 2.362(9) .
Eu1 O4B 2.389(8) 4_575
Eu1 O1B 2.424(8) .
Eu1 O1W 2.430(10) .
Eu1 O1C 2.473(8) .
Eu1 O4A 2.476(10) 3_776
Eu1 O4C 2.481(10) 4_575
Eu1 O3A 2.494(8) 3_776
Eu1 O3C 2.609(8) 4_575
Eu1 C4A 2.897(10) 3_776
Eu1 C4C 2.930(12) 4_575
Eu1 Gd1 3.9775(7) 4_575
Gd1 O1A 2.294(8) .
Gd1 O3C 2.310(8) .
Gd1 O3B 2.321(8) .
Gd1 O2B 2.364(8) 4_576
Gd1 O3A 2.368(8) 3_776
Gd1 O2C 2.387(8) 4_576
Gd1 O1C 2.489(8) .
Gd1 O1B 2.625(8) 4_576
Gd1 C4B 2.897(12) 4_576
Gd1 Eu1 3.9775(7) 4_576
O1W H1W 0.876(11) .
O1W H2W 0.873(12) .
C1A O1A 1.248(14) .
C1A O2A 1.276(14) .
C1A C2A 1.509(15) .
C2A C5A 1.518(15) .
C2A C3A 1.520(15) .
C2A H2A 0.9800 .
C3A C4A 1.492(15) .
C3A H3A1 0.9700 .
C3A H3A2 0.9700 .
C4A O4A 1.246(14) .
C4A O3A 1.266(13) .
C4A Eu1 2.897(10) 3_776
C5A C6A 1.34(2) .
C5A C10A 1.39(2) .
C6A C7A 1.40(3) .
C6A H6A 0.9300 .
C7A C8A 1.31(3) .
C7A H7A 0.9300 .
C8A C9A 1.36(3) .
C8A H8A 0.9300 .
C9A C10A 1.38(2) .
C9A H9A 0.9300 .
C10A H10A 0.9300 .
O3A Gd1 2.368(8) 3_776
O3A Eu1 2.494(8) 3_776
O4A Eu1 2.476(10) 3_776
C1B O3B 1.242(14) .
C1B O4B 1.254(14) .
C1B C2B 1.541(16) .
C2B C5B 1.514(17) .
C2B C3B 1.527(17) .
C2B H2B 0.9800 .
C3B C4B 1.458(17) .
C3B H3B1 0.9700 .
C3B H3B2 0.9700 .
C4B O1B 1.270(13) .
C4B O2B 1.323(14) .
C4B Gd1 2.897(11) 4_575
C5B C6B 1.36(2) .
C5B C10B 1.36(2) .
C6B C7B 1.40(3) .
C6B H6B 0.9300 .
C7B C8B 1.32(4) .
C7B H7B 0.9300 .
C8B C9B 1.37(4) .
C8B H8B 0.9300 .
C9B C10B 1.40(3) .
C9B H9B 0.9300 .
C10B H10B 0.9300 .
O1B Gd1 2.625(8) 4_575
O2B Gd1 2.364(8) 4_575
O4B Eu1 2.389(8) 4_576
C1C O2C 1.220(14) .
C1C O1C 1.291(14) .
C1C C2C 1.535(16) .
C2C C3C 1.506(18) .
C2C C5C 1.525(18) .
C2C H2C 0.9800 .
C3C C4C 1.517(17) .
C3C H3C1 0.9700 .
C3C H3C2 0.9700 .
C4C O4C 1.236(16) .
C4C O3C 1.292(14) .
C4C Eu1 2.930(12) 4_576
C5C C6C 1.38(2) .
C5C C10C 1.39(3) .
C6C C7C 1.40(2) .
C6C H6C 0.9300 .
C7C C8C 1.34(3) .
C7C H7C 0.9300 .
C8C C9C 1.44(4) .
C8C H8C 0.9300 .
C9C C10C 1.39(3) .
C9C H9C 0.9300 .
C10C H10C 0.9300 .
O2C Gd1 2.387(8) 4_575
O3C Eu1 2.609(8) 4_576
O4C Eu1 2.481(10) 4_576

loop_
_geom_hbond_atom_site_label_D
_geom_hbond_atom_site_label_H
_geom_hbond_atom_site_label_A
_geom_hbond_distance_DH
_geom_hbond_distance_HA
_geom_hbond_distance_DA
_geom_hbond_angle_DHA
_geom_hbond_site_symmetry_A
O1W H2W O2B 0.873(12) 1.93(2) 2.733(13) 153(6) 2_755
O1W H1W O4B 0.876(11) 2.37(2) 3.188(13) 156(6) 2_755
C3A H3A1 O2B 0.97 2.35 3.215(15) 147.7 2_755

loop_
_geom_torsion_atom_site_label_1
_geom_torsion_atom_site_label_2
_geom_torsion_atom_site_label_3
_geom_torsion_atom_site_label_4
_geom_torsion
_geom_torsion_site_symmetry_1
_geom_torsion_site_symmetry_4
O1A C1A C2A C5A -115.7(13) . .
O2A C1A C2A C5A 65.0(15) . .
O1A C1A C2A C3A 120.9(12) . .
O2A C1A C2A C3A -58.4(14) . .
C1A C2A C3A C4A -61.9(13) . .
C5A C2A C3A C4A 171.1(10) . .
C2A C3A C4A O4A -50.6(15) . .
C2A C3A C4A O3A 135.8(11) . .
C1A C2A C5A C6A 129.3(17) . .
C3A C2A C5A C6A -106.8(17) . .
C1A C2A C5A C10A -53.7(18) . .
C3A C2A C5A C10A 70.2(16) . .
C10A C5A C6A C7A -3(3) . .
C2A C5A C6A C7A 174(2) . .
C5A C6A C7A C8A 4(5) . .
C6A C7A C8A C9A -3(5) . .
C7A C8A C9A C10A 2(4) . .
C8A C9A C10A C5A -2(4) . .
C6A C5A C10A C9A 2(3) . .
C2A C5A C10A C9A -175.1(17) . .
O2A C1A O1A Gd1 9(2) . .
C2A C1A O1A Gd1 -170.0(8) . .
O1A C1A O2A Eu1 5(2) . .
C2A C1A O2A Eu1 -176.2(8) . .
O4A C4A O3A Gd1 -150.9(12) . 3_776
C3A C4A O3A Gd1 23(2) . 3_776
Eu1 C4A O3A Gd1 -151.3(16) 3_776 3_776
O4A C4A O3A Eu1 0.4(12) . 3_776
C3A C4A O3A Eu1 174.1(9) . 3_776
O3A C4A O4A Eu1 -0.4(12) . 3_776
C3A C4A O4A Eu1 -174.2(9) . 3_776
O3B C1B C2B C5B 109.1(12) . .
O4B C1B C2B C5B -72.8(13) . .
O3B C1B C2B C3B -18.3(14) . .
O4B C1B C2B C3B 159.8(10) . .
C5B C2B C3B C4B -173.5(10) . .
C1B C2B C3B C4B -50.6(13) . .
C2B C3B C4B O1B 133.2(11) . .
C2B C3B C4B O2B -49.3(14) . .
C2B C3B C4B Gd1 -94(3) . 4_575
C3B C2B C5B C6B -156.4(16) . .
C1B C2B C5B C6B 80.9(17) . .
C3B C2B C5B C10B 24(2) . .
C1B C2B C5B C10B -99.1(18) . .
C10B C5B C6B C7B 2(3) . .
C2B C5B C6B C7B -178(2) . .
C5B C6B C7B C8B 0(5) . .
C6B C7B C8B C9B 3(5) . .
C7B C8B C9B C10B -7(5) . .
C6B C5B C10B C9B -6(3) . .
C2B C5B C10B C9B 174(2) . .
C8B C9B C10B C5B 8(5) . .
O2B C4B O1B Eu1 125(2) . .
C3B C4B O1B Eu1 -57(3) . .
Gd1 C4B O1B Eu1 134(2) 4_575 .
O2B C4B O1B Gd1 -8.3(10) . 4_575
C3B C4B O1B Gd1 169.2(11) . 4_575
O1B C4B O2B Gd1 9.3(11) . 4_575
C3B C4B O2B Gd1 -168.4(9) . 4_575
O4B C1B O3B Gd1 25(2) . .
C2B C1B O3B Gd1 -157.1(10) . .
O3B C1B O4B Eu1 -35.3(18) . 4_576
C2B C1B O4B Eu1 146.8(8) . 4_576
O2C C1C C2C C3C 55.7(13) . .
O1C C1C C2C C3C -125.3(11) . .
O2C C1C C2C C5C -69.9(14) . .
O1C C1C C2C C5C 109.1(13) . .
C5C C2C C3C C4C -173.8(12) . .
C1C C2C C3C C4C 65.8(14) . .
C2C C3C C4C O4C -172.8(13) . .
C2C C3C C4C O3C 3.5(18) . .
C3C C2C C5C C6C -44.0(19) . .
C1C C2C C5C C6C 79.4(17) . .
C3C C2C C5C C10C 143.6(16) . .
C1C C2C C5C C10C -93.0(17) . .
C10C C5C C6C C7C -4(3) . .
C2C C5C C6C C7C -176.1(17) . .
C5C C6C C7C C8C -1(3) . .
C6C C7C C8C C9C 5(4) . .
C7C C8C C9C C10C -5(4) . .
C8C C9C C10C C5C 1(4) . .
C6C C5C C10C C9C 3(3) . .
C2C C5C C10C C9C 176(2) . .
O2C C1C O1C Eu1 39.3(16) . .
C2C C1C O1C Eu1 -139.7(8) . .
O2C C1C O1C Gd1 -117.7(11) . .
C2C C1C O1C Gd1 63.4(11) . .
O1C C1C O2C Gd1 -30.3(18) . 4_575
C2C C1C O2C Gd1 148.6(8) . 4_575
O4C C4C O3C Gd1 148.9(16) . .
C3C C4C O3C Gd1 -27(3) . .
Eu1 C4C O3C Gd1 146(2) 4_576 .
O4C C4C O3C Eu1 2.5(13) . 4_576
C3C C4C O3C Eu1 -173.8(11) . 4_576
O3C C4C O4C Eu1 -2.6(14) . 4_576
C3C C4C O4C Eu1 173.6(11) . 4_576

loop_
_cell_oxdiff_twin_id
_cell_oxdiff_twin_matrix_11
_cell_oxdiff_twin_matrix_12
_cell_oxdiff_twin_matrix_13
_cell_oxdiff_twin_matrix_21
_cell_oxdiff_twin_matrix_22
_cell_oxdiff_twin_matrix_23
_cell_oxdiff_twin_matrix_31
_cell_oxdiff_twin_matrix_32
_cell_oxdiff_twin_matrix_33
1 1.0000 0.0000 0.0000 0.0000 1.0000 0.0000 0.0000 0.0000 1.0000
2 0.9999 0.0001 0.0002 -0.0007 -0.9999 -0.0025 -0.5162 0.0028 -1.0002

loop_
_diffrn_oxdiff_twin_id
_diffrn_oxdiff_twin_ratio
_diffrn_oxdiff_twin_reflns_isolated
_diffrn_oxdiff_twin_reflns_overlapped
1 0.5146 5075 25550
2 0.4854 5050 25550
